data_2103885
loop_
_publ_author_name
'Krawczyk, J.'
'Pietraszko, A.'
'Kubiak, R.'
'\/Lukaszewicz, K.'

_publ_section_title
;
 Diffuse scattering and short-range order in uranium iodine
 phthalocyanine [U~1{-~<i>x</i>}Pc~2~]I~2{-~<i>y</i>} and the X-ray
 structure analysis of crystals with diffuse superstructure reflections
;
_journal_issue 3
_journal_name_full 'Acta Crystallographica Section B'
_journal_page_first 384
_journal_page_last 392
_journal_paper_doi 10.1107/S0108768103004804
_journal_volume 59
_journal_year 2003
_chemical_formula_sum 'C64 H32 I1.86 N16 U0.97'
_chemical_formula_weight 1491.98
_chemical_name_common 'iodine-doped uranium phtalocyianine'
_space_group_IT_number 124
_symmetry_cell_setting tetragonal
_symmetry_space_group_name_Hall '-P 4 2c'
_symmetry_space_group_name_H-M 'P 4/m c c'
_atom_sites_solution_hydrogens geom
_atom_sites_solution_primary direct
_atom_sites_solution_secondary difmap
_audit_creation_method SHELXL-97
_cell_angle_alpha 90.00
_cell_angle_beta 90.00
_cell_angle_gamma 90.00
_cell_formula_units_Z 1
_cell_length_a 13.995(2)
_cell_length_b 13.993(2)
_cell_length_c 6.5130(10)
_cell_measurement_temperature 293(2)
_cell_volume 1275.5(3)
_computing_cell_refinement 'CrysAlis 189'
_computing_data_collection 'CrysAlis 189'
_computing_data_reduction 'CrysAlis 189'
_computing_structure_refinement 'SHELXL-97 (Sheldrick, 1997)'
_computing_structure_solution 'SHELXS-97 (Sheldrick, 1990)'
_diffrn_ambient_temperature 293(2)
_diffrn_measured_fraction_theta_full 0.998
_diffrn_measured_fraction_theta_max 0.998
_diffrn_measurement_device_type KM4-CCD
_diffrn_radiation_monochromator graphite
_diffrn_radiation_source 'fine-focus sealed tube'
_diffrn_radiation_type MoK\a
_diffrn_radiation_wavelength 0.71073
_diffrn_reflns_av_R_equivalents 0.0636
_diffrn_reflns_av_sigmaI/netI 0.0196
_diffrn_reflns_limit_h_max 18
_diffrn_reflns_limit_h_min -19
_diffrn_reflns_limit_k_max 19
_diffrn_reflns_limit_k_min -18
_diffrn_reflns_limit_l_max 6
_diffrn_reflns_limit_l_min -9
_diffrn_reflns_number 16555
_diffrn_reflns_theta_full 29.57
_diffrn_reflns_theta_max 29.57
_diffrn_reflns_theta_min 2.91
_exptl_absorpt_coefficient_mu 4.276
_exptl_absorpt_correction_T_max 0.601
_exptl_absorpt_correction_T_min 0.417
_exptl_absorpt_correction_type numerical
_exptl_crystal_colour black
_exptl_crystal_density_diffrn 1.942
_exptl_crystal_density_method 'not measured'
_exptl_crystal_description irreglar
_exptl_crystal_F_000 716
_exptl_crystal_size_max 0.33
_exptl_crystal_size_mid 0.10
_exptl_crystal_size_min 0.09
_refine_diff_density_max 0.490
_refine_diff_density_min -0.409
_refine_ls_extinction_coef 0.0000(9)
_refine_ls_extinction_expression Fc^*^=kFc[1+0.001xFc^2^\l^3^/sin(2\q)]^-1/4^
_refine_ls_extinction_method SHELXL
_refine_ls_goodness_of_fit_ref 1.173
_refine_ls_hydrogen_treatment mixed
_refine_ls_matrix_type full
_refine_ls_number_parameters 78
_refine_ls_number_reflns 979
_refine_ls_number_restraints 0
_refine_ls_restrained_S_all 1.173
_refine_ls_R_factor_all 0.0453
_refine_ls_R_factor_gt 0.0387
_refine_ls_shift/su_max 2.498
_refine_ls_shift/su_mean 0.032
_refine_ls_structure_factor_coef Fsqd
_refine_ls_weighting_details 'w=1/[\s^2^(Fo^2^)+(0.0424P)^2^+1.1429P] where P=(Fo^2^+2Fc^2^)/3'
_refine_ls_weighting_scheme calc
_refine_ls_wR_factor_gt 0.0909
_refine_ls_wR_factor_ref 0.0943
_reflns_number_gt 894
_reflns_number_total 979
_reflns_threshold_expression >2sigma(I)
_cod_data_source_file ck0017.cif
_cod_data_source_block II
_cod_depositor_comments
;
 Removing duplicate rows from the ATOM_TYPE loop.

 Antanas Vaitkus,
 2018-08-07

The following automatic conversions were performed:

'_refine_ls_weighting_scheme' value 'calc
w=1/[\s^2^(Fo^2^)+(0.0424P)^2^+1.1429P] where P=(Fo^2^+2Fc^2^)/3' was
changed to 'calc'. New tag '_refine_ls_weighting_details' was
created. The value of the new tag was set to
'w=1/[\s^2^(Fo^2^)+(0.0424P)^2^+1.1429P] where P=(Fo^2^+2Fc^2^)/3'.

Automatic conversion script
Id: cif_fix_values 3143 2015-03-26 13:38:13Z robertas 
;
_cod_original_sg_symbol_H-M P4/mcc
_cod_original_formula_sum 'C64 H32 H0 I1.86 N16 U0.97'
_cod_database_code 2103885
_cod_database_fobs_code 2103885

loop_
_symmetry_equiv_pos_as_xyz
'x, y, z'
'-x, -y, z'
'-y, x, z'
'y, -x, z'
'-x, y, z+1/2'
'x, -y, z+1/2'
'y, x, z+1/2'
'-y, -x, z+1/2'
'-x, -y, -z'
'x, y, -z'
'y, -x, -z'
'-y, x, -z'
'x, -y, -z-1/2'
'-x, y, -z-1/2'
'-y, -x, -z-1/2'
'y, x, -z-1/2'

loop_
_atom_site_label
_atom_site_fract_x
_atom_site_fract_y
_atom_site_fract_z
_atom_site_U_iso_or_equiv
_atom_site_adp_type
_atom_site_calc_flag
_atom_site_refinement_flags
_atom_site_occupancy
_atom_site_type_symbol
I1 0.0000 0.0000 0.2147(2) 0.0479(5) Uani d SP 0.466(4) I
U 0.5000 0.5000 0.2500 0.0226(2) Uani d SP 0.484(4) U
N1 0.5827(2) 0.2730(2) 0.0000 0.0332(8) Uani d S 1 N
N2 0.4401(2) 0.3731(2) 0.0000 0.0468(10) Uani d S 1 N
C1 0.4890(3) 0.2873(3) 0.0000 0.0338(9) Uani d S 1 C
C2 0.4190(3) 0.2095(3) 0.0000 0.0340(9) Uani d S 1 C
C3 0.4301(4) 0.1112(3) 0.0000 0.0538(13) Uani d S 1 C
C4 0.3478(4) 0.0558(4) 0.0000 0.0709(18) Uani d S 1 C
C5 0.2569(4) 0.0972(4) 0.0000 0.0638(16) Uani d S 1 C
C6 0.2457(3) 0.1955(3) 0.0000 0.0467(11) Uani d S 1 C
C7 0.3279(3) 0.2511(3) 0.0000 0.0346(9) Uani d S 1 C
C8 0.3445(3) 0.3537(3) 0.0000 0.0326(8) Uani d S 1 C
H3 0.491(3) 0.083(4) 0.0000 0.039 Uiso d S 1 H
H4 0.352(3) -0.014(3) 0.0000 0.039 Uiso d S 1 H
H5 0.201(3) 0.065(3) 0.0000 0.039 Uiso d S 1 H
H6 0.186(3) 0.231(3) 0.0000 0.039 Uiso d S 1 H

loop_
_atom_site_aniso_label
_atom_site_aniso_U_11
_atom_site_aniso_U_22
_atom_site_aniso_U_33
_atom_site_aniso_U_12
_atom_site_aniso_U_13
_atom_site_aniso_U_23
I1 0.0441(3) 0.0441(3) 0.0554(14) 0.000 0.000 0.000
U 0.0225(2) 0.0225(2) 0.0228(3) 0.000 0.000 0.000
N1 0.0309(17) 0.0314(17) 0.0373(17) 0.0038(12) 0.000 0.000
N2 0.0275(17) 0.0330(19) 0.080(3) 0.0005(14) 0.000 0.000
C1 0.042(2) 0.0297(18) 0.0301(16) -0.0017(15) 0.000 0.000
C2 0.034(2) 0.033(2) 0.0353(19) -0.0030(14) 0.000 0.000
C3 0.046(3) 0.033(2) 0.082(4) -0.0009(18) 0.000 0.000
C4 0.062(3) 0.031(2) 0.120(5) -0.006(2) 0.000 0.000
C5 0.051(3) 0.043(3) 0.097(4) -0.017(2) 0.000 0.000
C6 0.039(2) 0.045(2) 0.056(3) -0.0060(19) 0.000 0.000
C7 0.039(2) 0.0336(19) 0.0315(18) -0.0053(15) 0.000 0.000
C8 0.0315(19) 0.033(2) 0.0334(17) -0.0035(14) 0.000 0.000

loop_
_atom_type_symbol
_atom_type_description
_atom_type_scat_dispersion_real
_atom_type_scat_dispersion_imag
_atom_type_scat_source
C C 0.0033 0.0016 'International Tables Vol C Tables 4.2.6.8 and 6.1.1.4'
H H 0.0000 0.0000 'International Tables Vol C Tables 4.2.6.8 and 6.1.1.4'
N N 0.0061 0.0033 'International Tables Vol C Tables 4.2.6.8 and 6.1.1.4'
I I -0.4742 1.8119 'International Tables Vol C Tables 4.2.6.8 and 6.1.1.4'
U U -9.6767 9.6646 'International Tables Vol C Tables 4.2.6.8 and 6.1.1.4'

loop_
_geom_angle_atom_site_label_1
_geom_angle_atom_site_label_2
_geom_angle_atom_site_label_3
_geom_angle_site_symmetry_1
_geom_angle_site_symmetry_3
_geom_angle
I1 I1 I1 13_556 9 180.0
I1 I1 I1 13_556 5 0.0
I1 I1 I1 9 5 180.0
I1 I1 I1 13_556 5_554 180.0
I1 I1 I1 9 5_554 0.0
I1 I1 I1 5 5_554 180.0
I1 I1 H5 13_556 11 115.3(3)
I1 I1 H5 9 11 64.7(3)
I1 I1 H5 5 11 115.3(3)
I1 I1 H5 5_554 11 64.7(3)
I1 I1 H5 13_556 3 115.3(3)
I1 I1 H5 9 3 64.7(3)
I1 I1 H5 5 3 115.3(3)
I1 I1 H5 5_554 3 64.7(3)
H5 I1 H5 11 3 129.5(7)
I1 I1 H5 13_556 9 115.3(3)
I1 I1 H5 9 9 64.7(3)
I1 I1 H5 5 9 115.3(3)
I1 I1 H5 5_554 9 64.7(3)
H5 I1 H5 11 9 79.5(3)
H5 I1 H5 3 9 79.5(3)
I1 I1 H5 13_556 . 115.3(3)
I1 I1 H5 9 . 64.7(3)
I1 I1 H5 5 . 115.3(3)
I1 I1 H5 5_554 . 64.7(3)
H5 I1 H5 11 . 79.5(3)
H5 I1 H5 3 . 79.5(3)
H5 I1 H5 9 . 129.5(7)
I1 I1 H5 13_556 7 57.9(4)
I1 I1 H5 9 7 122.1(4)
I1 I1 H5 5 7 57.9(4)
I1 I1 H5 5_554 7 122.1(4)
H5 I1 H5 11 7 147.9(15)
H5 I1 H5 3 7 66.8(11)
H5 I1 H5 9 7 132.6(15)
H5 I1 H5 . 7 77.1(12)
I1 I1 H5 13_556 15_556 57.9(4)
I1 I1 H5 9 15_556 122.1(4)
I1 I1 H5 5 15_556 57.9(4)
I1 I1 H5 5_554 15_556 122.1(4)
H5 I1 H5 11 15_556 66.8(11)
H5 I1 H5 3 15_556 147.9(15)
H5 I1 H5 9 15_556 77.1(12)
H5 I1 H5 . 15_556 132.6(15)
H5 I1 H5 7 15_556 115.8(8)
I1 I1 H5 13_556 13_556 57.9(4)
I1 I1 H5 9 13_556 122.1(4)
I1 I1 H5 5 13_556 57.9(4)
I1 I1 H5 5_554 13_556 122.1(4)
H5 I1 H5 11 13_556 77.1(12)
H5 I1 H5 3 13_556 132.6(15)
H5 I1 H5 9 13_556 147.9(15)
H5 I1 H5 . 13_556 66.8(11)
H5 I1 H5 7 13_556 73.6(4)
H5 I1 H5 15_556 13_556 73.6(4)
I1 I1 H5 13_556 5 57.9(4)
I1 I1 H5 9 5 122.1(4)
I1 I1 H5 5 5 57.9(4)
I1 I1 H5 5_554 5 122.1(4)
H5 I1 H5 11 5 132.6(15)
H5 I1 H5 3 5 77.1(12)
H5 I1 H5 9 5 66.8(11)
H5 I1 H5 . 5 147.9(15)
H5 I1 H5 7 5 73.6(4)
H5 I1 H5 15_556 5 73.6(4)
H5 I1 H5 13_556 5 115.8(8)
I1 I1 I1 13_556 9_556 0.0
I1 I1 I1 9 9_556 180.0
I1 I1 I1 5 9_556 0.0
I1 I1 I1 5_554 9_556 180.0
H5 I1 I1 11 9_556 115.3(3)
H5 I1 I1 3 9_556 115.3(3)
H5 I1 I1 9 9_556 115.3(3)
H5 I1 I1 . 9_556 115.3(3)
H5 I1 I1 7 9_556 57.9(4)
H5 I1 I1 15_556 9_556 57.9(4)
H5 I1 I1 13_556 9_556 57.9(4)
H5 I1 I1 5 9_556 57.9(4)
I1 I1 C5 13_556 11 109.99(3)
I1 I1 C5 9 11 70.01(3)
I1 I1 C5 5 11 109.99(3)
I1 I1 C5 5_554 11 70.01(3)
H5 I1 C5 11 11 5.9(5)
H5 I1 C5 3 11 134.7(4)
H5 I1 C5 9 11 84.0(8)
H5 I1 C5 . 11 79.2(8)
H5 I1 C5 7 11 143.4(7)
H5 I1 C5 15_556 11 63.9(6)
H5 I1 C5 13_556 11 71.6(6)
H5 I1 C5 5 11 132.8(7)
I1 I1 C5 9_556 11 109.99(3)
I1 I1 C5 13_556 3 109.99(3)
I1 I1 C5 9 3 70.01(3)
I1 I1 C5 5 3 109.99(3)
I1 I1 C5 5_554 3 70.01(3)
H5 I1 C5 11 3 134.7(4)
H5 I1 C5 3 3 5.9(5)
H5 I1 C5 9 3 79.2(8)
H5 I1 C5 . 3 84.0(8)
H5 I1 C5 7 3 63.9(6)
H5 I1 C5 15_556 3 143.4(7)
H5 I1 C5 13_556 3 132.8(7)
H5 I1 C5 5 3 71.6(6)
I1 I1 C5 9_556 3 109.99(3)
C5 I1 C5 11 3 140.02(6)
I1 I1 C5 13_556 9 109.99(3)
I1 I1 C5 9 9 70.01(3)
I1 I1 C5 5 9 109.99(3)
I1 I1 C5 5_554 9 70.01(3)
H5 I1 C5 11 9 79.2(8)
H5 I1 C5 3 9 84.0(8)
H5 I1 C5 9 9 5.9(5)
H5 I1 C5 . 9 134.7(4)
H5 I1 C5 7 9 132.8(7)
H5 I1 C5 15_556 9 71.6(6)
H5 I1 C5 13_556 9 143.4(7)
H5 I1 C5 5 9 63.9(6)
I1 I1 C5 9_556 9 109.99(3)
C5 I1 C5 11 9 83.30(2)
C5 I1 C5 3 9 83.29(2)
N2 U N2 . 5_655 91.78(12)
N2 U N2 . 13_566 141.62(14)
N2 U N2 5_655 13_566 100.66(10)
N2 U N2 . 9_665 100.66(10)
N2 U N2 5_655 9_665 141.62(14)
N2 U N2 13_566 9_665 91.78(12)
N2 U N2 . 15_666 149.88(14)
N2 U N2 5_655 15_666 65.95(5)
N2 U N2 13_566 15_666 65.96(5)
N2 U N2 9_665 15_666 87.13(11)
N2 U N2 . 3_655 65.96(5)
N2 U N2 5_655 3_655 87.13(11)
N2 U N2 13_566 3_655 149.88(14)
N2 U N2 9_665 3_655 65.95(5)
N2 U N2 15_666 3_655 91.77(12)
N2 U N2 . 11_565 65.95(5)
N2 U N2 5_655 11_565 149.88(14)
N2 U N2 13_566 11_565 87.13(11)
N2 U N2 9_665 11_565 65.96(5)
N2 U N2 15_666 11_565 141.63(14)
N2 U N2 3_655 11_565 100.66(10)
N2 U N2 . 7 87.13(11)
N2 U N2 5_655 7 65.96(5)
N2 U N2 13_566 7 65.95(5)
N2 U N2 9_665 7 149.88(14)
N2 U N2 15_666 7 100.66(10)
N2 U N2 3_655 7 141.63(14)
N2 U N2 11_565 7 91.77(12)
N2 U U . 9_665 50.33(5)
N2 U U 5_655 9_665 129.67(5)
N2 U U 13_566 9_665 129.67(5)
N2 U U 9_665 9_665 50.33(5)
N2 U U 15_666 9_665 129.67(5)
N2 U U 3_655 9_665 50.33(5)
N2 U U 11_565 9_665 50.33(5)
N2 U U 7 9_665 129.67(5)
N2 U U . 9_666 129.67(5)
N2 U U 5_655 9_666 50.33(5)
N2 U U 13_566 9_666 50.33(5)
N2 U U 9_665 9_666 129.67(5)
N2 U U 15_666 9_666 50.33(5)
N2 U U 3_655 9_666 129.67(5)
N2 U U 11_565 9_666 129.67(5)
N2 U U 7 9_666 50.33(5)
U U U 9_665 9_666 180.0
C1 N1 C8 . 3_655 122.9(3)
C8 N2 C1 . . 108.2(3)
C8 N2 U . . 117.43(18)
C1 N2 U . . 116.22(17)
C8 N2 U . 9_665 117.43(18)
C1 N2 U . 9_665 116.22(17)
U N2 U . 9_665 79.34(10)
N1 C1 N2 . . 128.4(4)
N1 C1 C2 . . 123.3(3)
N2 C1 C2 . . 108.3(3)
C3 C2 C7 . . 120.9(4)
C3 C2 C1 . . 131.6(4)
C7 C2 C1 . . 107.5(3)
H3 C3 C2 . . 121(3)
H3 C3 C4 . . 121(3)
C2 C3 C4 . . 117.5(4)
H4 C4 C3 . . 120(3)
H4 C4 C5 . . 118(3)
C3 C4 C5 . . 121.6(4)
H5 C5 C6 . . 113(3)
H5 C5 C4 . . 126(3)
C6 C5 C4 . . 121.0(5)
H5 C5 I1 . 9 21.9(12)
C6 C5 I1 . 9 103.3(3)
C4 C5 I1 . 9 131.5(3)
H5 C5 I1 . . 21.9(12)
C6 C5 I1 . . 103.3(3)
C4 C5 I1 . . 131.5(3)
I1 C5 I1 9 . 39.97(6)
H6 C6 C5 . . 128(3)
H6 C6 C7 . . 115(3)
C5 C6 C7 . . 117.5(4)
C6 C7 C2 . . 121.4(4)
C6 C7 C8 . . 133.3(4)
C2 C7 C8 . . 105.3(3)
N1 C8 N2 11_565 . 126.9(4)
N1 C8 C7 11_565 . 122.4(3)
N2 C8 C7 . . 110.7(3)
C5 H5 I1 . 9 152.3(15)
C5 H5 I1 . . 152.3(15)
I1 H5 I1 9 . 50.5(7)
C5 H5 I1 . 5_554 146.0(12)
I1 H5 I1 9 5_554 6.83(7)
I1 H5 I1 . 5_554 57.4(7)
C5 H5 I1 . 13_556 146.0(12)
I1 H5 I1 9 13_556 57.4(7)
I1 H5 I1 . 13_556 6.83(7)
I1 H5 I1 5_554 13_556 64.2(8)

loop_
_geom_bond_atom_site_label_1
_geom_bond_atom_site_label_2
_geom_bond_site_symmetry_2
_geom_bond_distance
I1 I1 13_556 0.460(3)
I1 I1 9 2.797(3)
I1 I1 5 3.2565(5)
I1 I1 5_554 3.2565(5)
I1 H5 11 3.28(4)
I1 H5 3 3.28(4)
I1 H5 9 3.28(4)
I1 H5 . 3.28(4)
I1 H5 7 3.50(4)
I1 H5 15_556 3.50(4)
I1 H5 13_556 3.50(4)
I1 H5 5 3.50(4)
I1 I1 9_556 3.716(3)
I1 C5 11 4.091(5)
I1 C5 3 4.091(5)
I1 C5 9 4.091(5)
U N2 . 2.551(3)
U N2 5_655 2.551(3)
U N2 13_566 2.551(3)
U N2 9_665 2.551(3)
U N2 15_666 2.551(3)
U N2 3_655 2.551(3)
U N2 11_565 2.551(3)
U N2 7 2.551(3)
U U 9_665 3.2565(5)
U U 9_666 3.2565(5)
N1 C1 . 1.326(5)
N1 C8 3_655 1.340(5)
N2 C8 . 1.365(5)
N2 C1 . 1.383(5)
N2 U 9_665 2.551(3)
C1 C2 . 1.464(5)
C2 C3 . 1.384(6)
C2 C7 . 1.403(6)
C3 H3 . 0.94(4)
C3 C4 . 1.388(7)
C4 H4 . 0.97(4)
C4 C5 . 1.398(8)
C5 H5 . 0.90(4)
C5 C6 . 1.384(7)
C5 I1 9 4.091(5)
C6 H6 . 0.98(5)
C6 C7 . 1.389(6)
C7 C8 . 1.455(5)
C8 N1 11_565 1.340(5)
H5 I1 9 3.28(4)
H5 I1 5_554 3.50(4)
H5 I1 13_556 3.50(4)
